data_1525754
loop_
_publ_author_name
'Leon-Escamilla, E.A.'
'Corbett, J.D.'

_publ_section_title
;
 Hydrogen impurity effects, A5 Tt3 intermetallic compounds between A= Ca,
 Sr, Ba, Eu and Tt = Si, Ge, Sn with (Cr5 B3)-like structures that are
 stable both as binary and as ternary hydride and fluoride phases
;
_journal_name_full 'Journal of Solid State Chemistry'
_journal_page_first 149
_journal_page_last 162
_journal_volume 159
_journal_year 2001
_chemical_formula_sum 'Ca5 F0.66 Ge3'
_chemical_name_systematic 'Ca5 Ge3 F0.66'
_space_group_IT_number 140
_symmetry_space_group_name_Hall '-I 4 2c'
_symmetry_space_group_name_H-M 'I 4/m c m'
_cell_angle_alpha 90
_cell_angle_beta 90
_cell_angle_gamma 90
_cell_formula_units_Z 4
_cell_length_a 7.7093
_cell_length_b 7.7093
_cell_length_c 14.789
_cell_volume 878.959
_citation_journal_id_ASTM JSSCBI
_cod_data_source_file Leon-Escamilla_JSSCBI_2001_1581.cif
_cod_data_source_block Ca5F0.66Ge3
_cod_original_cell_volume 878.9592
_cod_database_code 1525754

loop_
_symmetry_equiv_pos_as_xyz
x,y,z
-y,x,z
-x,-y,z
y,-x,z
x,-y,-z+1/2
y,x,-z+1/2
-x,y,-z+1/2
-y,-x,-z+1/2
-x,-y,-z
y,-x,-z
x,y,-z
-y,x,-z
-x,y,z-1/2
-y,-x,z-1/2
x,-y,z-1/2
y,x,z-1/2
x+1/2,y+1/2,z+1/2
-y+1/2,x+1/2,z+1/2
-x+1/2,-y+1/2,z+1/2
y+1/2,-x+1/2,z+1/2
x+1/2,-y+1/2,-z+1
y+1/2,x+1/2,-z+1
-x+1/2,y+1/2,-z+1
-y+1/2,-x+1/2,-z+1
-x+1/2,-y+1/2,-z+1/2
y+1/2,-x+1/2,-z+1/2
x+1/2,y+1/2,-z+1/2
-y+1/2,x+1/2,-z+1/2
-x+1/2,y+1/2,z
-y+1/2,-x+1/2,z
x+1/2,-y+1/2,z
y+1/2,x+1/2,z

loop_
_atom_site_label
_atom_site_type_symbol
_atom_site_fract_x
_atom_site_fract_y
_atom_site_fract_z
_atom_site_occupancy
_atom_site_U_iso_or_equiv
F1 F 0 0.5 0.25 0.66 0.0
Ge1 Ge 0 0 0.25 1 0.0
Ca2 Ca 0.16964 0.66964 0.14617 1 0.0
Ca1 Ca 0 0 0 1 0.0
Ge2 Ge 0.38224 0.88224 0 1 0.0
